data_7719586
loop_
_publ_author_name
'Coconubo-Guio, Laura'
'Moreno, Sonia'
'Monge, Miguel'
'Olmos, M. Elena'
'Lop&#xe9;z-de-Luzuriaga, Jos&#xe9; M'

_publ_section_title
;
 Gold(I) complexes of 2-(diphenylphosphino)aniline: synthesis and
 influence of the perhalophenyl ligand on their assembly.
;
_journal_issue 42
_journal_name_full 'Dalton transactions (Cambridge, England : 2003)'
_journal_page_first 15923
_journal_page_last 15932
_journal_paper_doi 10.1039/d5dt01563d
_journal_volume 54
_journal_year 2025
_chemical_formula_moiety 'C24 H16 Au Cl5 N P'
_chemical_formula_sum 'C24 H16 Au Cl5 N P'
_chemical_formula_weight 723.56
_space_group_crystal_system triclinic
_space_group_IT_number 2
_space_group_name_Hall '-P 1'
_space_group_name_H-M_alt 'P -1'
_atom_sites_solution_hydrogens geom
_atom_sites_solution_primary dual
_audit_creation_method SHELXL-2014/7
_audit_update_record
;
2025-09-12 deposited with the CCDC.	2025-10-03 downloaded from the CCDC.
;
_cell_angle_alpha 101.120(4)
_cell_angle_beta 93.797(4)
_cell_angle_gamma 93.764(4)
_cell_formula_units_Z 2
_cell_length_a 10.1789(11)
_cell_length_b 10.6136(12)
_cell_length_c 11.2905(12)
_cell_measurement_reflns_used 9354
_cell_measurement_temperature 100(2)
_cell_measurement_theta_max 27.91
_cell_measurement_theta_min 3.15
_cell_volume 1190.4(2)
_computing_cell_refinement 'SAINT V8.40A (?, 2016)'
_computing_data_collection 'Collect (Bruker AXS BV, 1997-2004)'
_computing_data_reduction 'SAINT V8.40A (?, 2016)'
_computing_molecular_graphics 'Olex2 (Dolomanov et al., 2009)'
_computing_publication_material 'Olex2 (Dolomanov et al., 2009)'
_computing_structure_refinement 'SHELXL-2014/7 (Sheldrick, 2014)'
_computing_structure_solution 'XT (Sheldrick, 2015)'
_diffrn_ambient_temperature 100(2)
_diffrn_measured_fraction_theta_full 0.996
_diffrn_measured_fraction_theta_max 0.993
_diffrn_measurement_device_type 'Bruker APEX-II CCD'
_diffrn_measurement_method '\f and \w scans'
_diffrn_radiation_type MoK\a
_diffrn_radiation_wavelength 0.71073
_diffrn_reflns_av_R_equivalents 0.0313
_diffrn_reflns_av_unetI/netI 0.0225
_diffrn_reflns_Laue_measured_fraction_full 0.996
_diffrn_reflns_Laue_measured_fraction_max 0.993
_diffrn_reflns_limit_h_max 13
_diffrn_reflns_limit_h_min -11
_diffrn_reflns_limit_k_max 13
_diffrn_reflns_limit_k_min -13
_diffrn_reflns_limit_l_max 14
_diffrn_reflns_limit_l_min -14
_diffrn_reflns_number 29401
_diffrn_reflns_point_group_measured_fraction_full 0.996
_diffrn_reflns_point_group_measured_fraction_max 0.993
_diffrn_reflns_theta_full 25.242
_diffrn_reflns_theta_max 27.910
_diffrn_reflns_theta_min 3.392
_exptl_absorpt_coefficient_mu 6.822
_exptl_absorpt_correction_T_max 0.0294
_exptl_absorpt_correction_T_min 0.0082
_exptl_absorpt_correction_type numerical
_exptl_absorpt_process_details
;
SADABS-2016/2 (Bruker,2016/2) was used for absorption correction.
wR2(int) was 0.0920 before and 0.0476 after correction.
The Ratio of minimum to maximum transmission is 0.2789.
The \l/2 correction factor is Not present.
;
_exptl_crystal_colour colourless
_exptl_crystal_density_diffrn 2.019
_exptl_crystal_description plate
_exptl_crystal_F_000 692
_exptl_crystal_size_max 0.162
_exptl_crystal_size_mid 0.059
_exptl_crystal_size_min 0.020
_refine_diff_density_max 1.388
_refine_diff_density_min -1.036
_refine_diff_density_rms 0.101
_refine_ls_extinction_method none
_refine_ls_goodness_of_fit_ref 1.172
_refine_ls_hydrogen_treatment constr
_refine_ls_matrix_type full
_refine_ls_number_parameters 298
_refine_ls_number_reflns 5660
_refine_ls_number_restraints 0
_refine_ls_restrained_S_all 1.172
_refine_ls_R_factor_all 0.0303
_refine_ls_R_factor_gt 0.0278
_refine_ls_shift/su_max 0.001
_refine_ls_shift/su_mean 0.000
_refine_ls_structure_factor_coef Fsqd
_refine_ls_weighting_details 'w=1/[\s^2^(Fo^2^)+(0.0170P)^2^+2.6941P] where P=(Fo^2^+2Fc^2^)/3'
_refine_ls_weighting_scheme calc
_refine_ls_wR_factor_gt 0.0611
_refine_ls_wR_factor_ref 0.0620
_reflns_Friedel_coverage 0.000
_reflns_number_gt 5355
_reflns_number_total 5660
_reflns_threshold_expression 'I > 2\s(I)'
_cod_data_source_file d5dt01563d2.cif
_cod_data_source_block shelx_CCDC2
_cod_depositor_comments 'Adding full bibliography for 7719584--7719587.cif.'
_cod_database_code 7719586
_shelx_shelxl_version_number 2014/7
_shelx_space_group_comment
;
The symmetry employed for this shelxl refinement is uniquely defined
by the following loop, which should always be used as a source of
symmetry information in preference to the above space-group names.
They are only intended as comments.
;
_shelx_estimated_absorpt_t_min 0.404
_shelx_estimated_absorpt_t_max 0.876

loop_
_space_group_symop_operation_xyz
'x, y, z'
'-x, -y, -z'

loop_
_atom_site_label
_atom_site_type_symbol
_atom_site_fract_x
_atom_site_fract_y
_atom_site_fract_z
_atom_site_U_iso_or_equiv
_atom_site_adp_type
_atom_site_occupancy
_atom_site_site_symmetry_order
_atom_site_calc_flag
_atom_site_refinement_flags_posn
_atom_site_refinement_flags_adp
_atom_site_refinement_flags_occupancy
_atom_site_disorder_assembly
_atom_site_disorder_group
Au Au 0.34858(2) 0.25014(2) 0.26345(2) 0.03308(5) Uani 1 1 d . . . . .
C1 C 0.4914(4) 0.1696(4) 0.3565(4) 0.0339(8) Uani 1 1 d . . . . .
C2 C 0.5675(4) 0.0740(4) 0.3004(3) 0.0341(8) Uani 1 1 d . . . . .
C3 C 0.6652(4) 0.0199(4) 0.3637(4) 0.0338(8) Uani 1 1 d . . . . .
C4 C 0.6876(4) 0.0616(4) 0.4882(4) 0.0326(8) Uani 1 1 d . . . . .
C5 C 0.6127(4) 0.1551(4) 0.5480(4) 0.0332(8) Uani 1 1 d . . . . .
C6 C 0.5179(4) 0.2078(4) 0.4812(4) 0.0337(8) Uani 1 1 d . . . . .
Cl1 Cl 0.53894(11) 0.01789(13) 0.14431(9) 0.0465(3) Uani 1 1 d . . . . .
Cl2 Cl 0.75787(11) -0.09772(11) 0.28975(10) 0.0425(2) Uani 1 1 d . . . . .
Cl3 Cl 0.81036(11) -0.00003(10) 0.56782(9) 0.0400(2) Uani 1 1 d . . . . .
Cl4 Cl 0.63861(10) 0.20537(10) 0.70321(9) 0.0390(2) Uani 1 1 d . . . . .
Cl5 Cl 0.42854(12) 0.32838(12) 0.55748(10) 0.0454(2) Uani 1 1 d . . . . .
P P 0.19581(10) 0.35143(9) 0.16590(9) 0.02938(19) Uani 1 1 d . . . . .
C7 C 0.2690(4) 0.4328(4) 0.0559(3) 0.0291(7) Uani 1 1 d . . . . .
C8A C 0.3455(4) 0.3625(4) -0.0279(4) 0.0326(8) Uani 0.75 1 d . . P A 1
H8A H 0.3637 0.2772 -0.0219 0.039 Uiso 0.75 1 calc R U P A 1
C8B C 0.3455(4) 0.3625(4) -0.0279(4) 0.0326(8) Uani 0.25 1 d . . P A 2
C9 C 0.3947(4) 0.4170(4) -0.1197(4) 0.0380(9) Uani 1 1 d . . . . .
H9 H 0.4447 0.3685 -0.1779 0.046 Uiso 1 1 calc R U . A 1
C10 C 0.3705(4) 0.5434(4) -0.1262(4) 0.0402(9) Uani 1 1 d . . . . .
H10 H 0.4036 0.5807 -0.1893 0.048 Uiso 1 1 calc R U . . .
C11 C 0.2983(4) 0.6153(4) -0.0410(4) 0.0385(9) Uani 1 1 d . . . . .
H11 H 0.2841 0.7022 -0.0444 0.046 Uiso 1 1 calc R U . . .
C12 C 0.2471(4) 0.5591(4) 0.0490(4) 0.0314(8) Uani 1 1 d . . . . .
H12 H 0.1964 0.6075 0.1066 0.038 Uiso 1 1 calc R U . . .
NA N -0.0013(5) 0.1615(5) 0.2526(4) 0.0402(11) Uani 0.75 1 d . . P B 1
HA1 H 0.0629 0.2106 0.2987 0.048 Uiso 0.75 1 calc R U P B 1
HA2 H -0.0531 0.1089 0.2836 0.048 Uiso 0.75 1 calc R U P B 1
NB N 0.3658(14) 0.2451(12) -0.0284(12) 0.035(3) Uani 0.25 1 d . . P A 2
HB1 H 0.4096 0.2020 -0.0855 0.042 Uiso 0.25 1 calc R U P A 2
HB2 H 0.3361 0.2071 0.0284 0.042 Uiso 0.25 1 calc R U P A 2
C13 C 0.0589(4) 0.2485(4) 0.0784(4) 0.0302(7) Uani 1 1 d . . . . .
C14 C 0.0329(4) 0.2464(4) -0.0449(4) 0.0325(8) Uani 1 1 d . . . . .
H14 H 0.0858 0.3018 -0.0825 0.039 Uiso 1 1 calc R U . . .
C15 C -0.0686(4) 0.1654(4) -0.1141(4) 0.0378(9) Uani 1 1 d . . . . .
H15 H -0.0838 0.1641 -0.1982 0.045 Uiso 1 1 calc R U . . .
C16 C -0.1468(4) 0.0869(4) -0.0586(4) 0.0415(10) Uani 1 1 d . . . . .
H16 H -0.2174 0.0324 -0.1047 0.050 Uiso 1 1 calc R U . . .
C17 C -0.1239(4) 0.0867(4) 0.0626(5) 0.0436(10) Uani 1 1 d . . . . .
H17 H -0.1787 0.0317 0.0991 0.052 Uiso 1 1 calc R U . C 1
C18A C -0.0201(4) 0.1668(4) 0.1338(4) 0.0367(9) Uani 0.75 1 d . . P B 1
C18B C -0.0201(4) 0.1668(4) 0.1338(4) 0.0367(9) Uani 0.25 1 d . . P B 12
H18B H -0.0040 0.1657 0.2174 0.044 Uiso 0.25 1 calc R U P B 12
C19 C 0.1202(4) 0.4726(4) 0.2720(3) 0.0319(8) Uani 1 1 d . . . . .
C20 C -0.0046(4) 0.5099(4) 0.2435(4) 0.0366(9) Uani 1 1 d . . . . .
H20 H -0.0521 0.4716 0.1686 0.044 Uiso 1 1 calc R U . . .
C21 C -0.0598(5) 0.6038(4) 0.3253(4) 0.0427(10) Uani 1 1 d . . . . .
H21 H -0.1446 0.6302 0.3056 0.051 Uiso 1 1 calc R U . . .
C22 C 0.0084(5) 0.6581(4) 0.4344(4) 0.0455(11) Uani 1 1 d . . . . .
H22 H -0.0297 0.7217 0.4900 0.055 Uiso 1 1 calc R U . . .
C23 C 0.1322(5) 0.6207(4) 0.4637(4) 0.0447(10) Uani 1 1 d . . . . .
H23 H 0.1786 0.6586 0.5393 0.054 Uiso 1 1 calc R U . . .
C24 C 0.1892(4) 0.5271(4) 0.3824(4) 0.0385(9) Uani 1 1 d . . . . .
H24 H 0.2741 0.5012 0.4025 0.046 Uiso 1 1 calc R U . . .

loop_
_atom_site_aniso_label
_atom_site_aniso_U_11
_atom_site_aniso_U_22
_atom_site_aniso_U_33
_atom_site_aniso_U_23
_atom_site_aniso_U_13
_atom_site_aniso_U_12
Au 0.02770(8) 0.04154(9) 0.03238(8) 0.01405(6) -0.00102(5) 0.00376(6)
C1 0.0269(18) 0.043(2) 0.034(2) 0.0165(17) -0.0019(15) -0.0004(16)
C2 0.032(2) 0.046(2) 0.0259(18) 0.0115(16) 0.0016(15) 0.0011(16)
C3 0.0312(19) 0.037(2) 0.034(2) 0.0097(16) 0.0010(15) 0.0028(15)
C4 0.0268(18) 0.0359(19) 0.037(2) 0.0148(16) -0.0046(15) -0.0004(15)
C5 0.034(2) 0.036(2) 0.0299(19) 0.0095(16) -0.0030(15) -0.0012(16)
C6 0.0287(19) 0.038(2) 0.036(2) 0.0115(16) 0.0009(15) 0.0047(15)
Cl1 0.0407(5) 0.0738(8) 0.0272(5) 0.0127(5) 0.0019(4) 0.0146(5)
Cl2 0.0444(6) 0.0466(6) 0.0373(5) 0.0080(4) 0.0018(4) 0.0133(4)
Cl3 0.0402(5) 0.0407(5) 0.0385(5) 0.0090(4) -0.0094(4) 0.0081(4)
Cl4 0.0415(5) 0.0442(5) 0.0304(5) 0.0069(4) -0.0049(4) 0.0063(4)
Cl5 0.0460(6) 0.0556(6) 0.0362(5) 0.0084(5) 0.0011(4) 0.0200(5)
P 0.0274(5) 0.0323(5) 0.0286(5) 0.0072(4) -0.0007(4) 0.0026(4)
C7 0.0262(17) 0.0327(18) 0.0273(18) 0.0056(14) -0.0024(14) 0.0002(14)
C8A 0.0295(19) 0.0333(19) 0.0321(19) 0.0007(15) -0.0018(15) 0.0024(15)
C8B 0.0295(19) 0.0333(19) 0.0321(19) 0.0007(15) -0.0018(15) 0.0024(15)
C9 0.034(2) 0.049(2) 0.0279(19) 0.0008(17) -0.0002(16) -0.0012(17)
C10 0.034(2) 0.055(3) 0.032(2) 0.0156(19) -0.0005(16) -0.0055(18)
C11 0.034(2) 0.043(2) 0.041(2) 0.0158(18) -0.0026(17) 0.0002(17)
C12 0.0266(18) 0.0337(19) 0.0336(19) 0.0070(15) -0.0006(15) 0.0022(14)
NA 0.041(3) 0.045(3) 0.035(2) 0.010(2) 0.000(2) -0.003(2)
NB 0.041(8) 0.028(6) 0.035(7) 0.004(5) 0.004(6) 0.009(5)
C13 0.0267(18) 0.0280(17) 0.035(2) 0.0057(15) -0.0012(15) 0.0051(14)
C14 0.0299(19) 0.0290(18) 0.038(2) 0.0055(15) -0.0007(15) 0.0055(14)
C15 0.033(2) 0.035(2) 0.042(2) -0.0018(17) -0.0042(17) 0.0093(16)
C16 0.031(2) 0.031(2) 0.058(3) 0.0000(18) -0.0072(19) 0.0051(16)
C17 0.033(2) 0.031(2) 0.069(3) 0.015(2) 0.007(2) 0.0046(16)
C18A 0.031(2) 0.034(2) 0.049(2) 0.0181(18) -0.0008(17) 0.0040(16)
C18B 0.031(2) 0.034(2) 0.049(2) 0.0181(18) -0.0008(17) 0.0040(16)
C19 0.034(2) 0.0330(19) 0.0295(19) 0.0089(15) 0.0038(15) 0.0018(15)
C20 0.037(2) 0.041(2) 0.032(2) 0.0070(17) 0.0026(16) 0.0043(17)
C21 0.045(2) 0.041(2) 0.044(2) 0.0088(19) 0.0102(19) 0.0088(19)
C22 0.061(3) 0.035(2) 0.040(2) 0.0047(18) 0.018(2) 0.001(2)
C23 0.057(3) 0.042(2) 0.031(2) 0.0021(18) 0.0054(19) -0.011(2)
C24 0.039(2) 0.043(2) 0.033(2) 0.0094(17) 0.0019(17) -0.0024(18)

loop_
_atom_type_symbol
_atom_type_description
_atom_type_scat_dispersion_real
_atom_type_scat_dispersion_imag
_atom_type_scat_source
C C 0.0033 0.0016 'International Tables Vol C Tables 4.2.6.8 and 6.1.1.4'
H H 0.0000 0.0000 'International Tables Vol C Tables 4.2.6.8 and 6.1.1.4'
Au Au -2.0133 8.8022 'International Tables Vol C Tables 4.2.6.8 and 6.1.1.4'
Cl Cl 0.1484 0.1585 'International Tables Vol C Tables 4.2.6.8 and 6.1.1.4'
N N 0.0061 0.0033 'International Tables Vol C Tables 4.2.6.8 and 6.1.1.4'
P P 0.1023 0.0942 'International Tables Vol C Tables 4.2.6.8 and 6.1.1.4'

loop_
_geom_angle_atom_site_label_1
_geom_angle_atom_site_label_2
_geom_angle_atom_site_label_3
_geom_angle
_geom_angle_site_symmetry_1
_geom_angle_site_symmetry_3
_geom_angle_publ_flag
C1 Au P 176.55(12) . . ?
C6 C1 C2 115.4(3) . . ?
C6 C1 Au 121.5(3) . . ?
C2 C1 Au 123.2(3) . . ?
C1 C2 C3 123.1(4) . . ?
C1 C2 Cl1 118.6(3) . . ?
C3 C2 Cl1 118.3(3) . . ?
C4 C3 C2 119.1(4) . . ?
C4 C3 Cl2 119.5(3) . . ?
C2 C3 Cl2 121.4(3) . . ?
C5 C4 C3 119.7(3) . . ?
C5 C4 Cl3 120.2(3) . . ?
C3 C4 Cl3 120.1(3) . . ?
C4 C5 C6 119.3(4) . . ?
C4 C5 Cl4 119.8(3) . . ?
C6 C5 Cl4 120.9(3) . . ?
C1 C6 C5 123.4(4) . . ?
C1 C6 Cl5 118.1(3) . . ?
C5 C6 Cl5 118.5(3) . . ?
C7 P C13 103.76(17) . . ?
C7 P C19 107.24(17) . . ?
C13 P C19 105.64(18) . . ?
C7 P Au 111.77(13) . . ?
C13 P Au 116.16(12) . . ?
C19 P Au 111.57(13) . . ?
C12 C7 C8B 119.4(4) . . ?
C12 C7 C8A 119.4(4) . . ?
C12 C7 P 122.5(3) . . ?
C8B C7 P 118.0(3) . . ?
C8A C7 P 118.0(3) . . ?
C9 C8A C7 120.2(4) . . ?
C9 C8A H8A 119.9 . . ?
C7 C8A H8A 119.9 . . ?
NB C8B C9 117.4(7) . . ?
NB C8B C7 122.3(7) . . ?
C9 C8B C7 120.2(4) . . ?
C8B C9 C10 119.6(4) . . ?
C8A C9 C10 119.6(4) . . ?
C8A C9 H9 120.2 . . ?
C10 C9 H9 120.2 . . ?
C11 C10 C9 120.6(4) . . ?
C11 C10 H10 119.7 . . ?
C9 C10 H10 119.7 . . ?
C12 C11 C10 119.4(4) . . ?
C12 C11 H11 120.3 . . ?
C10 C11 H11 120.3 . . ?
C11 C12 C7 120.7(4) . . ?
C11 C12 H12 119.6 . . ?
C7 C12 H12 119.6 . . ?
C18A NA HA1 120.0 . . ?
C18A NA HA2 120.0 . . ?
HA1 NA HA2 120.0 . . ?
C8B NB HB1 120.0 . . ?
C8B NB HB2 120.0 . . ?
HB1 NB HB2 120.0 . . ?
C14 C13 C18B 118.9(4) . . ?
C14 C13 C18A 118.9(4) . . ?
C14 C13 P 120.9(3) . . ?
C18B C13 P 120.2(3) . . ?
C18A C13 P 120.2(3) . . ?
C15 C14 C13 121.7(4) . . ?
C15 C14 H14 119.1 . . ?
C13 C14 H14 119.1 . . ?
C16 C15 C14 118.9(4) . . ?
C16 C15 H15 120.5 . . ?
C14 C15 H15 120.5 . . ?
C17 C16 C15 120.8(4) . . ?
C17 C16 H16 119.6 . . ?
C15 C16 H16 119.6 . . ?
C16 C17 C18B 121.0(4) . . ?
C16 C17 C18A 121.0(4) . . ?
C16 C17 H17 119.5 . . ?
C18A C17 H17 119.5 . . ?
NA C18A C13 123.0(4) . . ?
NA C18A C17 118.4(4) . . ?
C13 C18A C17 118.6(4) . . ?
C13 C18B C17 118.6(4) . . ?
C13 C18B H18B 120.7 . . ?
C17 C18B H18B 120.7 . . ?
C24 C19 C20 120.2(4) . . ?
C24 C19 P 119.0(3) . . ?
C20 C19 P 120.8(3) . . ?
C19 C20 C21 119.9(4) . . ?
C19 C20 H20 120.1 . . ?
C21 C20 H20 120.1 . . ?
C22 C21 C20 120.0(4) . . ?
C22 C21 H21 120.0 . . ?
C20 C21 H21 120.0 . . ?
C21 C22 C23 120.4(4) . . ?
C21 C22 H22 119.8 . . ?
C23 C22 H22 119.8 . . ?
C22 C23 C24 120.3(4) . . ?
C22 C23 H23 119.9 . . ?
C24 C23 H23 119.9 . . ?
C19 C24 C23 119.2(4) . . ?
C19 C24 H24 120.4 . . ?
C23 C24 H24 120.4 . . ?

loop_
_geom_bond_atom_site_label_1
_geom_bond_atom_site_label_2
_geom_bond_distance
_geom_bond_site_symmetry_2
_geom_bond_publ_flag
Au C1 2.062(4) . ?
Au P 2.2883(10) . ?
C1 C6 1.391(6) . ?
C1 C2 1.397(6) . ?
C2 C3 1.403(5) . ?
C2 Cl1 1.746(4) . ?
C3 C4 1.389(6) . ?
C3 Cl2 1.733(4) . ?
C4 C5 1.389(6) . ?
C4 Cl3 1.727(4) . ?
C5 C6 1.397(5) . ?
C5 Cl4 1.727(4) . ?
C6 Cl5 1.743(4) . ?
P C7 1.815(4) . ?
P C13 1.821(4) . ?
P C19 1.827(4) . ?
C7 C12 1.389(5) . ?
C7 C8B 1.400(5) . ?
C7 C8A 1.400(5) . ?
C8A C9 1.386(6) . ?
C8A H8A 0.9500 . ?
C8B NB 1.277(13) . ?
C8B C9 1.386(6) . ?
C9 C10 1.395(6) . ?
C9 H9 0.9500 . ?
C10 C11 1.389(6) . ?
C10 H10 0.9500 . ?
C11 C12 1.388(6) . ?
C11 H11 0.9500 . ?
C12 H12 0.9500 . ?
NA C18A 1.355(6) . ?
NA HA1 0.8800 . ?
NA HA2 0.8800 . ?
NB HB1 0.8800 . ?
NB HB2 0.8800 . ?
C13 C14 1.395(5) . ?
C13 C18B 1.404(5) . ?
C13 C18A 1.404(5) . ?
C14 C15 1.391(6) . ?
C14 H14 0.9500 . ?
C15 C16 1.378(6) . ?
C15 H15 0.9500 . ?
C16 C17 1.373(7) . ?
C16 H16 0.9500 . ?
C17 C18B 1.411(6) . ?
C17 C18A 1.411(6) . ?
C17 H17 0.9500 . ?
C18B H18B 0.9500 . ?
C19 C24 1.391(6) . ?
C19 C20 1.391(6) . ?
C20 C21 1.396(6) . ?
C20 H20 0.9500 . ?
C21 C22 1.376(7) . ?
C21 H21 0.9500 . ?
C22 C23 1.384(7) . ?
C22 H22 0.9500 . ?
C23 C24 1.400(6) . ?
C23 H23 0.9500 . ?
C24 H24 0.9500 . ?

loop_
_geom_hbond_atom_site_label_D
_geom_hbond_atom_site_label_H
_geom_hbond_atom_site_label_A
_geom_hbond_distance_DH
_geom_hbond_distance_HA
_geom_hbond_distance_DA
_geom_hbond_angle_DHA
_geom_hbond_site_symmetry_A
NA HA1 Au 0.88 2.97 3.611(5) 130.7 .
NB HB2 Au 0.88 2.60 3.301(14) 137.7 .
C9 H9 Cl4 0.95 2.93 3.855(5) 164.1 1_554
C9 H9 Cl5 0.95 2.93 3.630(4) 131.7 1_554
C12 H12 Cl4 0.95 2.97 3.452(4) 113.0 2_666
NA HA2 Cl2 0.88 2.83 3.668(5) 158.4 1_455
NB HB1 Cl2 0.88 2.77 3.195(13) 110.8 2_655
NB HB1 Cl1 0.88 2.40 3.091(13) 135.4 2_655
C17 H17 Cl2 0.95 2.85 3.727(5) 153.3 1_455
C17 H17 Cl1 0.95 2.95 3.676(5) 134.1 1_455
C15 H15 Cl3 0.95 2.96 3.768(4) 143.5 1_454
